data_4317048
loop_
_publ_author_name
'Taketo Taguchi'
'Wolfgang Wernsdorfer'
'Khalil A. Abboud'
'George Christou'

_publ_section_title
;
 Mn8 and Mn16 Clusters from the Use of 2-(Hydroxymethyl)pyridine, and
 Comparison with the Products from Bulkier Chelates: A New High Nuclearity
 Single-Molecule Magnet
;
_journal_name_full 'Inorganic Chemistry'
_journal_page_first 10579
_journal_page_last 10589
_journal_paper_doi 10.1021/ic101594d
_journal_volume 49
_journal_year 2010
_chemical_formula_sum 'C97 H84 Cl2 Mn8 N4 O28'
_chemical_formula_weight 2264.10
_chemical_name_systematic
; 
 ? 
;
_space_group_IT_number 2
_symmetry_cell_setting triclinic
_symmetry_space_group_name_Hall '-P 1'
_symmetry_space_group_name_H-M 'P -1'
_atom_sites_solution_hydrogens geom
_atom_sites_solution_primary direct
_atom_sites_solution_secondary difmap
_audit_creation_method SHELXL-97
_audit_update_record
;
2009-08-18 # Formatted by publCIF
;
_cell_angle_alpha 103.557(2)
_cell_angle_beta 93.985(2)
_cell_angle_gamma 94.483(2)
_cell_formula_units_Z 2
_cell_length_a 12.1580(18)
_cell_length_b 14.407(2)
_cell_length_c 28.249(4)
_cell_measurement_reflns_used 138
_cell_measurement_temperature 100(2)
_cell_measurement_theta_max 28.0
_cell_measurement_theta_min 2.0
_cell_volume 4775.8(12)
_computing_cell_refinement 'Bruker APEX2'
_computing_data_collection 'Bruker APEX2'
_computing_data_reduction 'Bruker SAINT'
_computing_molecular_graphics 'Bruker SHELXTL'
_computing_publication_material 'Bruker SHELXTL'
_computing_structure_refinement 'Bruker SHELXTL'
_computing_structure_solution 'Bruker SHELXTL'
_diffrn_ambient_temperature 100(2)
_diffrn_measured_fraction_theta_full 0.985
_diffrn_measured_fraction_theta_max 0.985
_diffrn_measurement_device_type 'Bruker APEX-II CCD'
_diffrn_measurement_method '\w scans'
_diffrn_radiation_monochromator graphite
_diffrn_radiation_source 'fine-focus sealed tube'
_diffrn_radiation_type MoK\a
_diffrn_radiation_wavelength 0.71073
_diffrn_reflns_av_R_equivalents 0.0681
_diffrn_reflns_av_sigmaI/netI 0.1192
_diffrn_reflns_limit_h_max 13
_diffrn_reflns_limit_h_min -14
_diffrn_reflns_limit_k_max 17
_diffrn_reflns_limit_k_min -17
_diffrn_reflns_limit_l_max 33
_diffrn_reflns_limit_l_min -33
_diffrn_reflns_number 32059
_diffrn_reflns_theta_full 25.00
_diffrn_reflns_theta_max 25.00
_diffrn_reflns_theta_min 0.74
_exptl_absorpt_coefficient_mu 1.159
_exptl_absorpt_correction_T_max 0.9761
_exptl_absorpt_correction_T_min 0.8229
_exptl_absorpt_correction_type numerical
_exptl_absorpt_process_details 'based on measured indexed crystal faces, Bruker SHELXTL  v6.12'
_exptl_crystal_colour orange
_exptl_crystal_density_diffrn 1.574
_exptl_crystal_density_method 'not measured'
_exptl_crystal_description plates
_exptl_crystal_F_000 2304
_exptl_crystal_size_max 0.17
_exptl_crystal_size_mid 0.13
_exptl_crystal_size_min 0.02
_refine_diff_density_max 1.103
_refine_diff_density_min -1.288
_refine_diff_density_rms 0.148
_refine_ls_extinction_method none
_refine_ls_goodness_of_fit_ref 1.104
_refine_ls_hydrogen_treatment constr
_refine_ls_matrix_type full
_refine_ls_number_parameters 1246
_refine_ls_number_reflns 16560
_refine_ls_number_restraints 0
_refine_ls_restrained_S_all 1.104
_refine_ls_R_factor_all 0.1422
_refine_ls_R_factor_gt 0.0856
_refine_ls_shift/su_max 0.005
_refine_ls_shift/su_mean 0.000
_refine_ls_structure_factor_coef Fsqd
_refine_ls_weighting_details 'calc w=1/[\s^2^(Fo^2^)+(0.0220P)^2^+65.7247P] where P=(Fo^2^+2Fc^2^)/3'
_refine_ls_weighting_scheme calc
_refine_ls_wR_factor_gt 0.1745
_refine_ls_wR_factor_ref 0.1980
_reflns_number_gt 10259
_reflns_number_total 16560
_reflns_threshold_expression I>2\s(I)
_cod_data_source_file ic101594d_si_002_1.cif
_cod_data_source_block tt94
_cod_depositor_comments
;
The following automatic conversions were performed:

'_symmetry_cell_setting' value 'Triclinic' changed to 'triclinic'
according to the built-in table from CIF Core dictionary named
'cif_core.dic' version 2.4.1 from 2010-06-29.

Automatic conversion script
Id: cif_fix_values 1646 2011-03-28 12:23:43Z adriana 
;
_cod_database_code 4317048

loop_
_symmetry_equiv_pos_as_xyz
'x, y, z'
'-x, -y, -z'

loop_
_atom_site_label
_atom_site_type_symbol
_atom_site_fract_x
_atom_site_fract_y
_atom_site_fract_z
_atom_site_U_iso_or_equiv
_atom_site_adp_type
_atom_site_occupancy
_atom_site_symmetry_multiplicity
_atom_site_calc_flag
_atom_site_refinement_flags
_atom_site_disorder_assembly
_atom_site_disorder_group
Mn1 Mn 0.41494(11) 0.13266(10) 0.43991(5) 0.0149(3) Uani 1 1 d . . .
Mn2 Mn 0.38888(11) -0.01333(9) 0.51014(5) 0.0125(3) Uani 1 1 d . . .
Mn3 Mn 0.67171(11) 0.23759(10) 0.43776(5) 0.0151(3) Uani 1 1 d . . .
Mn4 Mn 0.41560(11) -0.22211(10) 0.45749(5) 0.0140(3) Uani 1 1 d . . .
O1 O 0.2767(5) 0.1748(4) 0.4792(2) 0.0188(14) Uani 1 1 d . . .
O2 O 0.2604(5) 0.0602(4) 0.5197(2) 0.0157(14) Uani 1 1 d . . .
O3 O 0.3435(5) -0.0213(4) 0.4239(2) 0.0171(14) Uani 1 1 d . . .
O4 O 0.3725(5) -0.1755(4) 0.3945(2) 0.0200(15) Uani 1 1 d . . .
O5 O 0.2927(5) -0.3429(4) 0.4380(2) 0.0213(15) Uani 1 1 d . . .
O6 O 0.2377(5) -0.3591(4) 0.5102(2) 0.0197(15) Uani 1 1 d . . .
O7 O 0.6866(5) 0.2999(5) 0.3789(2) 0.0216(15) Uani 1 1 d . . .
O8 O 0.5123(6) 0.2976(6) 0.3460(3) 0.038(2) Uani 1 1 d . . .
O9 O 0.5244(5) 0.2622(4) 0.4749(2) 0.0160(14) Uani 1 1 d . . .
O10 O 0.4012(5) 0.0321(4) 0.5920(2) 0.0195(15) Uani 1 1 d . . .
O11 O 0.6985(5) 0.1356(4) 0.4944(2) 0.0122(13) Uani 1 1 d . . .
O12 O 0.4900(5) 0.0869(4) 0.5026(2) 0.0132(13) Uani 1 1 d . . .
O13 O 0.5555(5) 0.1109(4) 0.3968(2) 0.0163(14) Uani 1 1 d . . .
O14 O 0.3598(5) 0.2030(5) 0.3840(2) 0.0200(15) Uani 1 1 d . . .
H14 H 0.4182 0.2402 0.3715 0.030 Uiso 1 1 d R . .
N1 N 0.4539(6) 0.3150(5) 0.5655(3) 0.0182(17) Uani 1 1 d . . .
N2 N 0.8214(6) 0.1560(5) 0.4212(3) 0.0170(17) Uani 1 1 d . . .
C1 C 0.2390(8) 0.1394(7) 0.5110(3) 0.0183(15) Uani 1 1 d . . .
C2 C 0.1613(7) 0.1956(6) 0.5442(3) 0.017(2) Uani 1 1 d . . .
C3 C 0.1214(7) 0.2744(6) 0.5343(4) 0.020(2) Uani 1 1 d . . .
H3A H 0.1414 0.2943 0.5060 0.024 Uiso 1 1 calc R . .
C4 C 0.0519(9) 0.3270(8) 0.5646(4) 0.031(3) Uani 1 1 d . . .
H4A H 0.0237 0.3817 0.5567 0.037 Uiso 1 1 calc R . .
C5 C 0.0236(9) 0.2999(8) 0.6062(4) 0.032(3) Uani 1 1 d . . .
H5A H -0.0254 0.3348 0.6267 0.038 Uiso 1 1 calc R . .
C6 C 0.0684(9) 0.2198(8) 0.6180(4) 0.032(3) Uani 1 1 d . . .
H6A H 0.0519 0.2021 0.6472 0.038 Uiso 1 1 calc R . .
C7 C 0.1361(9) 0.1674(7) 0.5870(3) 0.026(2) Uani 1 1 d . . .
H7A H 0.1654 0.1128 0.5945 0.031 Uiso 1 1 calc R . .
C8 C 0.3519(8) -0.0964(7) 0.3890(3) 0.0183(15) Uani 1 1 d . . .
C9 C 0.3402(8) -0.0835(7) 0.3373(3) 0.021(2) Uani 1 1 d . . .
C10 C 0.2753(9) -0.0158(7) 0.3253(4) 0.027(2) Uani 1 1 d . . .
H10A H 0.2385 0.0243 0.3497 0.033 Uiso 1 1 calc R . .
C11 C 0.2648(10) -0.0077(8) 0.2769(4) 0.042(3) Uani 1 1 d . . .
H11A H 0.2197 0.0377 0.2681 0.050 Uiso 1 1 calc R . .
C12 C 0.3206(10) -0.0661(8) 0.2410(4) 0.037(3) Uani 1 1 d . . .
H12A H 0.3130 -0.0597 0.2083 0.045 Uiso 1 1 calc R . .
C13 C 0.3871(9) -0.1334(8) 0.2531(4) 0.031(3) Uani 1 1 d . . .
H13A H 0.4265 -0.1714 0.2291 0.037 Uiso 1 1 calc R . .
C14 C 0.3947(8) -0.1440(7) 0.3009(3) 0.024(2) Uani 1 1 d . . .
H14A H 0.4364 -0.1918 0.3092 0.028 Uiso 1 1 calc R . .
C15 C 0.2394(7) -0.3851(6) 0.4652(3) 0.015(2) Uani 1 1 d . . .
C16 C 0.1663(7) -0.4749(6) 0.4379(3) 0.016(2) Uani 1 1 d . . .
C17 C 0.1571(7) -0.5026(6) 0.3874(3) 0.017(2) Uani 1 1 d . . .
H17A H 0.2015 -0.4683 0.3696 0.020 Uiso 1 1 calc R . .
C18 C 0.0835(8) -0.5802(7) 0.3625(4) 0.026(2) Uani 1 1 d . . .
H18A H 0.0746 -0.5968 0.3277 0.031 Uiso 1 1 calc R . .
C19 C 0.0228(8) -0.6335(7) 0.3889(3) 0.023(2) Uani 1 1 d . . .
H19A H -0.0257 -0.6880 0.3722 0.028 Uiso 1 1 calc R . .
C20 C 0.0331(8) -0.6074(7) 0.4390(4) 0.024(2) Uani 1 1 d . . .
H20A H -0.0094 -0.6431 0.4569 0.029 Uiso 1 1 calc R . .
C21 C 0.1054(7) -0.5289(6) 0.4636(3) 0.018(2) Uani 1 1 d . . .
H21A H 0.1134 -0.5119 0.4984 0.021 Uiso 1 1 calc R . .
C22 C 0.6147(9) 0.3178(7) 0.3481(3) 0.022(2) Uani 1 1 d . . .
C23 C 0.6608(9) 0.3702(7) 0.3112(3) 0.027(2) Uani 1 1 d . . .
C24 C 0.7721(9) 0.4008(7) 0.3141(3) 0.023(2) Uani 1 1 d . . .
H24A H 0.8222 0.3865 0.3382 0.028 Uiso 1 1 calc R . .
C25 C 0.8104(10) 0.4524(8) 0.2820(4) 0.034(3) Uani 1 1 d . . .
H25A H 0.8867 0.4749 0.2844 0.041 Uiso 1 1 calc R . .
C26 C 0.7383(11) 0.4712(8) 0.2464(4) 0.040(3) Uani 1 1 d . . .
H26A H 0.7652 0.5069 0.2245 0.049 Uiso 1 1 calc R . .
C27 C 0.6288(11) 0.4391(8) 0.2421(4) 0.041(3) Uani 1 1 d . . .
H27A H 0.5801 0.4510 0.2169 0.049 Uiso 1 1 calc R . .
C28 C 0.5880(10) 0.3883(8) 0.2752(4) 0.038(3) Uani 1 1 d . . .
H28A H 0.5115 0.3668 0.2729 0.045 Uiso 1 1 calc R . .
C29 C 0.4820(8) 0.3521(6) 0.4855(3) 0.018(2) Uani 1 1 d . . .
H29A H 0.4282 0.3559 0.4583 0.022 Uiso 1 1 calc R . .
H29B H 0.5432 0.4033 0.4886 0.022 Uiso 1 1 calc R . .
C30 C 0.4236(7) 0.3688(6) 0.5340(3) 0.017(2) Uani 1 1 d . . .
C31 C 0.3513(8) 0.4353(7) 0.5428(4) 0.022(2) Uani 1 1 d . . .
H31A H 0.3328 0.4710 0.5195 0.027 Uiso 1 1 calc R . .
C32 C 0.3039(8) 0.4502(7) 0.5876(4) 0.027(2) Uani 1 1 d . . .
H32A H 0.2512 0.4957 0.5951 0.032 Uiso 1 1 calc R . .
C33 C 0.3352(9) 0.3974(8) 0.6209(4) 0.030(3) Uani 1 1 d . . .
H33A H 0.3068 0.4083 0.6520 0.036 Uiso 1 1 calc R . .
C34 C 0.4079(8) 0.3292(7) 0.6080(3) 0.025(2) Uani 1 1 d . . .
H34A H 0.4261 0.2909 0.6301 0.029 Uiso 1 1 calc R . .
C35 C 0.4089(7) -0.0282(6) 0.6178(3) 0.0136(19) Uani 1 1 d . . .
C36 C 0.3724(8) -0.0037(7) 0.6692(3) 0.024(2) Uani 1 1 d . . .
C37 C 0.3162(8) 0.0749(8) 0.6851(4) 0.028(2) Uani 1 1 d . . .
H37A H 0.3027 0.1160 0.6639 0.034 Uiso 1 1 calc R . .
C38 C 0.2788(11) 0.0960(11) 0.7310(5) 0.055(4) Uani 1 1 d . . .
H38A H 0.2425 0.1521 0.7422 0.066 Uiso 1 1 calc R . .
C39 C 0.2961(10) 0.0317(11) 0.7609(4) 0.056(4) Uani 1 1 d . . .
H39A H 0.2665 0.0420 0.7918 0.067 Uiso 1 1 calc R . .
C40 C 0.3554(9) -0.0459(9) 0.7459(4) 0.037(3) Uani 1 1 d . . .
H40A H 0.3710 -0.0860 0.7674 0.044 Uiso 1 1 calc R . .
C41 C 0.3925(8) -0.0655(8) 0.6997(3) 0.026(2) Uani 1 1 d . . .
H41A H 0.4312 -0.1202 0.6888 0.031 Uiso 1 1 calc R . .
C42 C 0.8155(7) 0.1451(7) 0.5054(3) 0.015(2) Uani 1 1 d . . .
H42A H 0.8361 0.0991 0.5248 0.018 Uiso 1 1 calc R . .
H42B H 0.8406 0.2108 0.5250 0.018 Uiso 1 1 calc R . .
C43 C 0.8705(8) 0.1253(7) 0.4579(3) 0.020(2) Uani 1 1 d . . .
C44 C 0.9669(8) 0.0794(7) 0.4534(4) 0.024(2) Uani 1 1 d . . .
H44A H 1.0006 0.0599 0.4804 0.028 Uiso 1 1 calc R . .
C45 C 1.0130(9) 0.0624(8) 0.4092(4) 0.033(3) Uani 1 1 d . . .
H45A H 1.0804 0.0333 0.4056 0.039 Uiso 1 1 calc R . .
C46 C 0.9585(9) 0.0888(8) 0.3701(4) 0.030(3) Uani 1 1 d . . .
H46A H 0.9853 0.0735 0.3386 0.036 Uiso 1 1 calc R . .
C47 C 0.8649(8) 0.1375(7) 0.3775(3) 0.023(2) Uani 1 1 d . . .
H47A H 0.8304 0.1586 0.3512 0.028 Uiso 1 1 calc R . .
C48 C 0.2616(8) 0.2481(7) 0.3799(4) 0.028(2) Uani 1 1 d . . .
H48A H 0.2604 0.2742 0.3508 0.042 Uiso 1 1 calc R . .
H48B H 0.2592 0.3003 0.4090 0.042 Uiso 1 1 calc R . .
H48C H 0.1972 0.2011 0.3769 0.042 Uiso 1 1 calc R . .
Mn5 Mn 0.18396(11) 0.30352(10) 0.05903(5) 0.0156(3) Uani 1 1 d . . .
Mn6 Mn 0.05984(11) 0.18091(10) -0.04563(5) 0.0141(3) Uani 1 1 d . . .
Mn7 Mn 0.11441(11) 0.02679(9) 0.01047(5) 0.0120(3) Uani 1 1 d . . .
Mn8 Mn 0.07100(11) -0.19029(10) -0.05563(5) 0.0140(3) Uani 1 1 d . . .
O15 O 0.1334(5) 0.0666(5) 0.0925(2) 0.0213(15) Uani 1 1 d . . .
O16 O 0.0841(5) 0.2153(4) 0.0996(2) 0.0153(14) Uani 1 1 d . . .
O17 O 0.2508(5) 0.3737(5) 0.0070(2) 0.0210(15) Uani 1 1 d . . .
O18 O 0.1702(5) 0.2867(4) -0.0658(2) 0.0221(15) Uani 1 1 d . . .
O19 O 0.1296(5) -0.0492(4) -0.0729(2) 0.0168(14) Uani 1 1 d . . .
O20 O 0.0835(5) 0.0726(4) -0.1063(2) 0.0166(14) Uani 1 1 d . . .
O21 O 0.2256(5) -0.1877(4) -0.0169(2) 0.0169(14) Uani 1 1 d . . .
O22 O 0.2505(5) -0.0333(4) 0.0232(2) 0.0170(14) Uani 1 1 d . . .
O23 O 0.2239(6) 0.4182(5) 0.1202(2) 0.0259(16) Uani 1 1 d . . .
O24 O 0.0506(6) 0.4522(5) 0.1356(3) 0.0386(19) Uani 1 1 d . . .
O25 O 0.1952(5) 0.1470(4) 0.0046(2) 0.0153(14) Uani 1 1 d . . .
O26 O 0.0224(5) 0.2866(4) 0.0195(2) 0.0151(14) Uani 1 1 d . . .
O27 O 0.0151(5) -0.0833(4) 0.0045(2) 0.0126(13) Uani 1 1 d . . .
O28 O 0.1110(5) -0.3154(4) -0.1081(2) 0.0210(15) Uani 1 1 d . . .
H28 H 0.0545 -0.3712 -0.1190 0.031 Uiso 1 1 d R . .
N3 N 0.3464(6) 0.2435(5) 0.0773(3) 0.0190(18) Uani 1 1 d . . .
N4 N -0.0850(7) 0.2465(5) -0.0714(3) 0.0200(18) Uani 1 1 d . . .
C49 C 0.1311(7) 0.1508(7) 0.1157(3) 0.015(2) Uani 1 1 d . . .
C50 C 0.1922(8) 0.1855(7) 0.1661(3) 0.022(2) Uani 1 1 d . . .
C51 C 0.2727(8) 0.1338(9) 0.1815(4) 0.034(3) Uani 1 1 d . . .
H51A H 0.2859 0.0735 0.1616 0.040 Uiso 1 1 calc R . .
C52 C 0.3335(10) 0.1703(10) 0.2257(4) 0.047(3) Uani 1 1 d . . .
H52A H 0.3911 0.1364 0.2358 0.056 Uiso 1 1 calc R . .
C53 C 0.3113(10) 0.2567(11) 0.2558(4) 0.050(4) Uani 1 1 d . . .
H53A H 0.3537 0.2814 0.2863 0.060 Uiso 1 1 calc R . .
C54 C 0.2281(10) 0.3063(9) 0.2414(4) 0.040(3) Uani 1 1 d . . .
H54A H 0.2117 0.3644 0.2624 0.048 Uiso 1 1 calc R . .
C55 C 0.1685(9) 0.2716(7) 0.1966(4) 0.028(2) Uani 1 1 d . . .
H55A H 0.1115 0.3061 0.1864 0.033 Uiso 1 1 calc R . .
C56 C 0.2364(7) 0.3538(6) -0.0386(3) 0.015(2) Uani 1 1 d . . .
C57 C 0.3086(7) 0.4110(6) -0.0657(3) 0.016(2) Uani 1 1 d . . .
C58 C 0.3787(7) 0.4921(6) -0.0384(3) 0.017(2) Uani 1 1 d . . .
H58A H 0.3744 0.5144 -0.0042 0.020 Uiso 1 1 calc R . .
C59 C 0.4532(9) 0.5380(8) -0.0622(4) 0.031(3) Uani 1 1 d . . .
H59A H 0.5004 0.5921 -0.0440 0.037 Uiso 1 1 calc R . .
C60 C 0.4603(9) 0.5062(8) -0.1124(4) 0.036(3) Uani 1 1 d . . .
H60A H 0.5128 0.5377 -0.1282 0.043 Uiso 1 1 calc R . .
C61 C 0.3893(8) 0.4277(7) -0.1391(4) 0.027(2) Uani 1 1 d . . .
H61A H 0.3930 0.4060 -0.1733 0.032 Uiso 1 1 calc R . .
C62 C 0.3124(8) 0.3804(7) -0.1154(3) 0.023(2) Uani 1 1 d . . .
H62A H 0.2635 0.3276 -0.1337 0.028 Uiso 1 1 calc R . .
C63 C 0.1037(7) -0.0112(6) -0.1091(3) 0.0131(19) Uani 1 1 d . . .
C64 C 0.0983(7) -0.0786(6) -0.1597(3) 0.014(2) Uani 1 1 d . . .
C65 C 0.1602(8) -0.1571(7) -0.1690(3) 0.023(2) Uani 1 1 d . . .
H65A H 0.2069 -0.1699 -0.1434 0.028 Uiso 1 1 calc R . .
C66 C 0.1540(10) -0.2168(8) -0.2156(4) 0.035(3) Uani 1 1 d . . .
H66A H 0.1993 -0.2683 -0.2223 0.042 Uiso 1 1 calc R . .
C67 C 0.0817(10) -0.2011(8) -0.2520(4) 0.036(3) Uani 1 1 d . . .
H67A H 0.0751 -0.2433 -0.2836 0.043 Uiso 1 1 calc R . .
C68 C 0.0186(9) -0.1241(8) -0.2428(4) 0.032(3) Uani 1 1 d . . .
H68A H -0.0316 -0.1146 -0.2681 0.038 Uiso 1 1 calc R . .
C69 C 0.0273(8) -0.0617(7) -0.1980(3) 0.024(2) Uani 1 1 d . . .
H69A H -0.0139 -0.0074 -0.1925 0.028 Uiso 1 1 calc R . .
C70 C 0.2733(7) -0.1179(7) 0.0159(3) 0.017(2) Uani 1 1 d . . .
C71 C 0.3633(7) -0.1410(7) 0.0499(3) 0.016(2) Uani 1 1 d . . .
C72 C 0.3994(7) -0.2303(7) 0.0428(4) 0.020(2) Uani 1 1 d . . .
H72A H 0.3689 -0.2791 0.0151 0.024 Uiso 1 1 calc R . .
C73 C 0.4788(8) -0.2510(8) 0.0746(4) 0.027(2) Uani 1 1 d . . .
H73A H 0.5024 -0.3136 0.0695 0.033 Uiso 1 1 calc R . .
C74 C 0.5244(8) -0.1786(8) 0.1148(4) 0.030(3) Uani 1 1 d . . .
H74A H 0.5816 -0.1913 0.1364 0.036 Uiso 1 1 calc R . .
C75 C 0.4876(8) -0.0904(8) 0.1232(4) 0.030(3) Uani 1 1 d . . .
H75A H 0.5163 -0.0430 0.1517 0.036 Uiso 1 1 calc R . .
C76 C 0.4081(8) -0.0680(7) 0.0906(3) 0.024(2) Uani 1 1 d . . .
H76A H 0.3850 -0.0053 0.0957 0.028 Uiso 1 1 calc R . .
C77 C 0.1518(9) 0.4595(7) 0.1476(4) 0.026(2) Uani 1 1 d . . .
C78 C 0.1969(9) 0.5188(7) 0.1971(3) 0.024(2) Uani 1 1 d . . .
C79 C 0.3092(9) 0.5310(8) 0.2126(4) 0.038(3) Uani 1 1 d . . .
H79A H 0.3605 0.5038 0.1908 0.045 Uiso 1 1 calc R . .
C80 C 0.3477(11) 0.5825(10) 0.2598(4) 0.052(4) Uani 1 1 d . . .
H80A H 0.4245 0.5882 0.2702 0.062 Uiso 1 1 calc R . .
C81 C 0.2764(13) 0.6242(10) 0.2907(4) 0.056(4) Uani 1 1 d . . .
H81A H 0.3031 0.6614 0.3224 0.068 Uiso 1 1 calc R . .
C82 C 0.1620(13) 0.6124(10) 0.2758(5) 0.059(4) Uani 1 1 d . . .
H82A H 0.1118 0.6416 0.2977 0.071 Uiso 1 1 calc R . .
C83 C 0.1220(11) 0.5587(9) 0.2295(4) 0.047(3) Uani 1 1 d . . .
H83A H 0.0447 0.5493 0.2200 0.056 Uiso 1 1 calc R . .
C84 C 0.3074(7) 0.1463(7) -0.0059(3) 0.019(2) Uani 1 1 d . . .
H84A H 0.3238 0.1910 -0.0269 0.023 Uiso 1 1 calc R . .
H84B H 0.3214 0.0811 -0.0238 0.023 Uiso 1 1 calc R . .
C85 C 0.3817(7) 0.1766(7) 0.0416(3) 0.018(2) Uani 1 1 d . . .
C86 C 0.4820(8) 0.1370(7) 0.0475(3) 0.023(2) Uani 1 1 d . . .
H86A H 0.5060 0.0898 0.0219 0.027 Uiso 1 1 calc R . .
C87 C 0.5441(8) 0.1687(8) 0.0917(4) 0.029(3) Uani 1 1 d . . .
H87A H 0.6132 0.1441 0.0964 0.035 Uiso 1 1 calc R . .
C88 C 0.5082(8) 0.2355(8) 0.1292(4) 0.029(3) Uani 1 1 d . . .
H88A H 0.5500 0.2562 0.1601 0.035 Uiso 1 1 calc R . .
C89 C 0.4086(8) 0.2714(7) 0.1200(4) 0.024(2) Uani 1 1 d . . .
H89A H 0.3831 0.3182 0.1453 0.029 Uiso 1 1 calc R . .
C90 C -0.0278(8) 0.3637(6) 0.0068(3) 0.022(2) Uani 1 1 d . . .
H90A H 0.0305 0.4144 0.0049 0.027 Uiso 1 1 calc R . .
H90B H -0.0750 0.3914 0.0327 0.027 Uiso 1 1 calc R . .
C91 C -0.0987(8) 0.3316(6) -0.0424(3) 0.020(2) Uani 1 1 d . . .
C92 C -0.1749(8) 0.3905(7) -0.0565(3) 0.020(2) Uani 1 1 d . . .
H92A H -0.1852 0.4504 -0.0355 0.024 Uiso 1 1 calc R . .
C93 C -0.2346(8) 0.3596(7) -0.1016(4) 0.028(2) Uani 1 1 d . . .
H93A H -0.2859 0.3987 -0.1122 0.033 Uiso 1 1 calc R . .
C94 C -0.2192(9) 0.2711(7) -0.1313(4) 0.029(2) Uani 1 1 d . . .
H94A H -0.2595 0.2485 -0.1625 0.035 Uiso 1 1 calc R . .
C95 C -0.1451(8) 0.2177(7) -0.1148(3) 0.023(2) Uani 1 1 d . . .
H95A H -0.1353 0.1567 -0.1350 0.028 Uiso 1 1 calc R . .
C96 C 0.2109(8) -0.3634(7) -0.1122(4) 0.029(2) Uani 1 1 d . . .
H96A H 0.2004 -0.4186 -0.1405 0.044 Uiso 1 1 calc R . .
H96B H 0.2279 -0.3854 -0.0825 0.044 Uiso 1 1 calc R . .
H96C H 0.2724 -0.3187 -0.1165 0.044 Uiso 1 1 calc R . .
Cl1 Cl 0.0514(4) 0.8310(4) 0.23755(19) 0.0968(15) Uani 1 1 d . . .
Cl2 Cl -0.1282(4) 0.6852(3) 0.23063(18) 0.0843(13) Uani 1 1 d . . .
C97 C -0.0395(16) 0.7439(18) 0.1960(7) 0.132(10) Uani 1 1 d . . .
H97A H 0.0029 0.6967 0.1754 0.159 Uiso 1 1 calc R . .
H97B H -0.0843 0.7746 0.1745 0.159 Uiso 1 1 calc R . .

loop_
_atom_site_aniso_label
_atom_site_aniso_U_11
_atom_site_aniso_U_22
_atom_site_aniso_U_33
_atom_site_aniso_U_23
_atom_site_aniso_U_13
_atom_site_aniso_U_12
Mn1 0.0118(7) 0.0185(8) 0.0159(7) 0.0088(6) -0.0018(6) -0.0001(6)
Mn2 0.0104(7) 0.0139(7) 0.0147(7) 0.0067(6) 0.0004(5) 0.0007(6)
Mn3 0.0143(8) 0.0183(7) 0.0136(7) 0.0078(6) -0.0024(6) -0.0013(6)
Mn4 0.0149(8) 0.0158(7) 0.0121(7) 0.0056(6) -0.0011(6) 0.0017(6)
O1 0.015(3) 0.024(4) 0.022(4) 0.014(3) 0.003(3) 0.005(3)
O2 0.018(4) 0.012(3) 0.018(3) 0.007(3) 0.004(3) 0.000(3)
O3 0.021(4) 0.019(3) 0.013(3) 0.005(3) 0.002(3) 0.004(3)
O4 0.024(4) 0.017(3) 0.022(4) 0.011(3) -0.003(3) 0.003(3)
O5 0.022(4) 0.022(4) 0.020(4) 0.012(3) -0.005(3) -0.009(3)
O6 0.019(4) 0.019(3) 0.019(4) 0.001(3) 0.000(3) -0.001(3)
O7 0.023(4) 0.025(4) 0.017(3) 0.009(3) -0.005(3) 0.002(3)
O8 0.021(4) 0.055(5) 0.047(5) 0.037(4) -0.009(3) -0.009(4)
O9 0.020(4) 0.013(3) 0.015(3) 0.004(3) 0.000(3) -0.002(3)
O10 0.023(4) 0.025(4) 0.011(3) 0.003(3) 0.005(3) 0.005(3)
O11 0.005(3) 0.019(3) 0.013(3) 0.008(3) -0.003(2) -0.003(2)
O12 0.016(3) 0.012(3) 0.013(3) 0.008(3) -0.002(3) -0.003(3)
O13 0.015(3) 0.019(3) 0.016(3) 0.007(3) 0.000(3) -0.002(3)
O14 0.014(3) 0.029(4) 0.020(3) 0.015(3) -0.007(3) 0.003(3)
N1 0.017(4) 0.015(4) 0.022(4) 0.004(3) 0.000(3) 0.002(3)
N2 0.010(4) 0.027(4) 0.011(4) 0.001(3) -0.001(3) -0.007(3)
C1 0.015(4) 0.022(4) 0.017(4) 0.004(3) 0.003(3) -0.004(3)
C2 0.013(5) 0.018(5) 0.023(5) 0.009(4) -0.001(4) 0.006(4)
C3 0.012(5) 0.015(5) 0.036(6) 0.013(4) 0.010(4) 0.001(4)
C4 0.030(6) 0.029(6) 0.036(6) 0.013(5) -0.001(5) 0.005(5)
C5 0.028(6) 0.039(7) 0.030(6) 0.004(5) 0.013(5) 0.018(5)
C6 0.037(7) 0.038(7) 0.027(6) 0.016(5) 0.015(5) 0.013(5)
C7 0.032(6) 0.026(6) 0.022(5) 0.011(5) 0.002(5) 0.005(5)
C8 0.015(4) 0.022(4) 0.017(4) 0.004(3) 0.003(3) -0.004(3)
C9 0.017(5) 0.024(5) 0.020(5) 0.011(4) -0.013(4) -0.007(4)
C10 0.030(6) 0.029(6) 0.026(6) 0.016(5) -0.001(5) -0.004(5)
C11 0.051(8) 0.036(7) 0.045(7) 0.026(6) -0.010(6) 0.008(6)
C12 0.042(7) 0.047(7) 0.022(6) 0.013(5) -0.009(5) -0.007(6)
C13 0.033(7) 0.034(6) 0.022(6) 0.006(5) -0.008(5) -0.005(5)
C14 0.032(6) 0.023(5) 0.016(5) 0.005(4) -0.002(4) 0.004(5)
C15 0.011(5) 0.012(5) 0.022(5) 0.006(4) -0.001(4) 0.002(4)
C16 0.008(5) 0.022(5) 0.021(5) 0.009(4) -0.001(4) 0.008(4)
C17 0.017(5) 0.020(5) 0.013(5) 0.007(4) -0.003(4) 0.000(4)
C18 0.030(6) 0.020(5) 0.023(5) -0.001(4) -0.002(5) -0.001(5)
C19 0.018(5) 0.025(5) 0.024(5) 0.005(4) -0.002(4) -0.003(4)
C20 0.020(6) 0.021(5) 0.032(6) 0.008(5) 0.006(4) -0.005(4)
C21 0.016(5) 0.021(5) 0.015(5) 0.005(4) -0.004(4) -0.001(4)
C22 0.032(6) 0.016(5) 0.018(5) 0.003(4) -0.001(4) -0.001(4)
C23 0.037(7) 0.028(6) 0.016(5) 0.009(4) 0.000(5) 0.001(5)
C24 0.033(6) 0.022(5) 0.019(5) 0.006(4) 0.014(4) 0.014(5)
C25 0.035(7) 0.030(6) 0.043(7) 0.015(5) 0.019(6) 0.005(5)
C26 0.068(9) 0.032(7) 0.029(6) 0.016(5) 0.021(6) 0.007(6)
C27 0.059(9) 0.036(7) 0.032(7) 0.024(5) -0.011(6) -0.001(6)
C28 0.032(7) 0.049(7) 0.037(7) 0.026(6) -0.008(5) -0.005(6)
C29 0.020(5) 0.012(5) 0.025(5) 0.010(4) 0.000(4) -0.002(4)
C30 0.016(5) 0.012(5) 0.024(5) 0.009(4) -0.010(4) -0.001(4)
C31 0.018(5) 0.018(5) 0.029(6) 0.004(4) 0.001(4) 0.000(4)
C32 0.018(5) 0.021(5) 0.038(6) -0.001(5) 0.001(5) 0.007(4)
C33 0.028(6) 0.037(6) 0.023(6) 0.000(5) 0.006(5) 0.011(5)
C34 0.034(6) 0.020(5) 0.017(5) 0.000(4) 0.002(4) 0.000(5)
C35 0.011(5) 0.016(5) 0.014(5) 0.005(4) -0.002(4) 0.003(4)
C36 0.016(5) 0.037(6) 0.017(5) 0.003(5) 0.001(4) 0.000(5)
C37 0.019(6) 0.047(7) 0.018(5) 0.008(5) -0.001(4) 0.003(5)
C38 0.047(8) 0.081(11) 0.035(7) 0.003(7) 0.017(6) 0.019(8)
C39 0.037(8) 0.106(12) 0.018(6) 0.004(7) 0.012(5) -0.005(8)
C40 0.033(7) 0.057(8) 0.017(6) 0.010(5) 0.002(5) -0.015(6)
C41 0.025(6) 0.036(6) 0.014(5) 0.009(4) -0.010(4) -0.009(5)
C42 0.007(5) 0.026(5) 0.018(5) 0.013(4) 0.002(4) 0.007(4)
C43 0.014(5) 0.026(5) 0.020(5) 0.012(4) -0.001(4) -0.001(4)
C44 0.018(5) 0.022(5) 0.034(6) 0.014(5) 0.001(4) 0.000(4)
C45 0.025(6) 0.042(7) 0.039(7) 0.018(5) 0.015(5) 0.013(5)
C46 0.025(6) 0.042(7) 0.020(5) 0.000(5) 0.008(5) 0.004(5)
C47 0.017(5) 0.034(6) 0.019(5) 0.012(4) -0.001(4) -0.007(4)
C48 0.025(6) 0.034(6) 0.031(6) 0.019(5) 0.002(5) 0.005(5)
Mn5 0.0156(8) 0.0146(7) 0.0164(7) 0.0050(6) -0.0011(6) -0.0009(6)
Mn6 0.0157(8) 0.0144(7) 0.0127(7) 0.0048(6) 0.0004(6) 0.0015(6)
Mn7 0.0094(7) 0.0116(7) 0.0153(7) 0.0055(6) -0.0027(5) 0.0002(5)
Mn8 0.0126(7) 0.0159(7) 0.0134(7) 0.0043(6) -0.0024(6) 0.0008(6)
O15 0.023(4) 0.028(4) 0.013(3) 0.005(3) 0.000(3) -0.001(3)
O16 0.012(3) 0.018(3) 0.017(3) 0.006(3) 0.000(3) -0.002(3)
O17 0.026(4) 0.025(4) 0.013(4) 0.009(3) -0.001(3) -0.004(3)
O18 0.025(4) 0.019(4) 0.018(3) 0.001(3) -0.003(3) -0.005(3)
O19 0.014(3) 0.021(3) 0.015(3) 0.006(3) -0.004(3) 0.001(3)
O20 0.023(4) 0.013(3) 0.018(3) 0.009(3) 0.006(3) 0.009(3)
O21 0.010(3) 0.019(3) 0.021(3) 0.004(3) -0.006(3) 0.001(3)
O22 0.014(3) 0.016(3) 0.022(3) 0.006(3) 0.000(3) 0.001(3)
O23 0.030(4) 0.023(4) 0.023(4) 0.004(3) 0.000(3) -0.002(3)
O24 0.029(5) 0.028(4) 0.052(5) 0.002(4) -0.011(4) -0.005(3)
O25 0.008(3) 0.021(3) 0.015(3) 0.005(3) -0.001(3) -0.003(3)
O26 0.015(3) 0.016(3) 0.015(3) 0.006(3) 0.000(3) 0.002(3)
O27 0.013(3) 0.014(3) 0.009(3) -0.001(2) -0.002(2) 0.001(3)
O28 0.021(4) 0.018(3) 0.022(4) -0.001(3) 0.002(3) 0.004(3)
N3 0.016(4) 0.020(4) 0.020(4) 0.008(4) -0.003(3) -0.012(3)
N4 0.027(5) 0.016(4) 0.017(4) 0.004(3) 0.001(3) 0.000(4)
C49 0.010(5) 0.028(6) 0.006(4) 0.004(4) 0.001(4) 0.000(4)
C50 0.021(5) 0.031(6) 0.013(5) 0.009(4) -0.005(4) -0.010(4)
C51 0.022(6) 0.055(8) 0.033(6) 0.028(6) -0.003(5) 0.010(5)
C52 0.034(7) 0.079(10) 0.036(7) 0.035(7) -0.004(6) -0.004(7)
C53 0.036(8) 0.089(11) 0.021(6) 0.023(7) -0.010(5) -0.030(7)
C54 0.038(7) 0.059(8) 0.017(6) 0.007(5) -0.003(5) -0.019(6)
C55 0.029(6) 0.029(6) 0.023(6) 0.009(5) 0.000(5) -0.010(5)
C56 0.012(5) 0.010(5) 0.026(6) 0.009(4) 0.000(4) 0.004(4)
C57 0.009(5) 0.014(5) 0.027(5) 0.013(4) -0.002(4) 0.001(4)
C58 0.015(5) 0.012(5) 0.028(5) 0.015(4) -0.001(4) 0.002(4)
C59 0.025(6) 0.027(6) 0.041(7) 0.017(5) -0.002(5) -0.008(5)
C60 0.033(7) 0.038(7) 0.045(7) 0.026(6) 0.011(5) -0.002(5)
C61 0.026(6) 0.031(6) 0.031(6) 0.018(5) 0.009(5) 0.004(5)
C62 0.024(6) 0.028(6) 0.019(5) 0.014(4) -0.010(4) -0.001(4)
C63 0.011(5) 0.014(5) 0.013(5) 0.002(4) 0.004(4) -0.008(4)
C64 0.016(5) 0.017(5) 0.011(4) 0.007(4) 0.005(4) -0.006(4)
C65 0.026(6) 0.025(6) 0.021(5) 0.012(4) 0.003(4) -0.002(5)
C66 0.041(7) 0.034(6) 0.026(6) 0.001(5) 0.008(5) -0.003(5)
C67 0.047(8) 0.033(7) 0.022(6) -0.003(5) 0.008(5) -0.004(6)
C68 0.031(6) 0.050(7) 0.013(5) 0.011(5) -0.010(4) -0.006(5)
C69 0.025(6) 0.028(6) 0.020(5) 0.009(4) 0.002(4) 0.007(5)
C70 0.010(5) 0.026(6) 0.018(5) 0.012(4) 0.003(4) 0.003(4)
C71 0.007(5) 0.030(6) 0.015(5) 0.016(4) -0.007(4) -0.002(4)
C72 0.011(5) 0.018(5) 0.033(6) 0.007(4) 0.007(4) 0.002(4)
C73 0.022(6) 0.029(6) 0.034(6) 0.014(5) 0.001(5) 0.006(5)
C74 0.019(6) 0.045(7) 0.030(6) 0.017(5) -0.006(5) 0.010(5)
C75 0.022(6) 0.043(7) 0.024(6) 0.007(5) -0.014(4) 0.010(5)
C76 0.022(6) 0.027(6) 0.027(6) 0.015(5) 0.002(4) 0.009(4)
C77 0.035(7) 0.019(5) 0.026(6) 0.008(4) 0.000(5) 0.010(5)
C78 0.031(6) 0.018(5) 0.022(5) 0.007(4) -0.007(4) 0.002(4)
C79 0.026(6) 0.042(7) 0.039(7) 0.004(5) -0.008(5) -0.007(5)
C80 0.050(9) 0.063(9) 0.030(7) -0.003(6) -0.014(6) -0.010(7)
C81 0.081(11) 0.064(10) 0.019(7) 0.006(6) -0.002(7) -0.003(8)
C82 0.082(12) 0.053(9) 0.040(8) -0.002(7) 0.028(8) 0.007(8)
C83 0.051(8) 0.052(8) 0.031(7) -0.006(6) 0.008(6) 0.010(7)
C84 0.015(5) 0.020(5) 0.017(5) -0.001(4) -0.005(4) -0.005(4)
C85 0.010(5) 0.027(5) 0.019(5) 0.009(4) -0.001(4) -0.005(4)
C86 0.018(5) 0.028(6) 0.021(5) 0.007(4) -0.002(4) -0.001(4)
C87 0.008(5) 0.041(7) 0.037(6) 0.008(5) -0.008(4) -0.003(5)
C88 0.015(5) 0.042(7) 0.031(6) 0.016(5) -0.007(5) -0.010(5)
C89 0.020(6) 0.028(6) 0.023(5) 0.010(4) -0.006(4) -0.013(4)
C90 0.029(6) 0.011(5) 0.026(5) 0.008(4) -0.004(4) -0.010(4)
C91 0.027(6) 0.016(5) 0.018(5) 0.008(4) 0.002(4) -0.001(4)
C92 0.018(5) 0.020(5) 0.027(5) 0.015(4) -0.001(4) -0.002(4)
C93 0.021(6) 0.023(6) 0.047(7) 0.025(5) -0.002(5) 0.008(4)
C94 0.028(6) 0.033(6) 0.026(6) 0.010(5) -0.006(5) -0.005(5)
C95 0.032(6) 0.019(5) 0.019(5) 0.006(4) 0.000(4) 0.001(4)
C96 0.026(6) 0.022(5) 0.043(7) 0.007(5) 0.015(5) 0.008(5)
Cl1 0.085(3) 0.089(3) 0.114(4) 0.033(3) -0.009(3) -0.014(3)
Cl2 0.065(3) 0.090(3) 0.103(3) 0.034(3) 0.015(2) 0.001(2)
C97 0.071(14) 0.20(3) 0.109(16) 0.029(16) 0.009(12) -0.071(15)

loop_
_atom_type_symbol
_atom_type_description
_atom_type_scat_dispersion_real
_atom_type_scat_dispersion_imag
_atom_type_scat_source
C C 0.0033 0.0016 'International Tables Vol C Tables 4.2.6.8 and 6.1.1.4'
H H 0.0000 0.0000 'International Tables Vol C Tables 4.2.6.8 and 6.1.1.4'
N N 0.0061 0.0033 'International Tables Vol C Tables 4.2.6.8 and 6.1.1.4'
O O 0.0106 0.0060 'International Tables Vol C Tables 4.2.6.8 and 6.1.1.4'
Cl Cl 0.1484 0.1585 'International Tables Vol C Tables 4.2.6.8 and 6.1.1.4'
Mn Mn 0.3368 0.7283 'International Tables Vol C Tables 4.2.6.8 and 6.1.1.4'

loop_
_geom_angle_atom_site_label_1
_geom_angle_atom_site_label_2
_geom_angle_atom_site_label_3
_geom_angle
_geom_angle_site_symmetry_1
_geom_angle_site_symmetry_3
_geom_angle_publ_flag
O1 Mn1 O14 90.2(2) . . ?
O1 Mn1 O13 171.1(2) . . ?
O14 Mn1 O13 82.5(2) . . ?
O1 Mn1 O9 95.4(2) . . ?
O14 Mn1 O9 89.0(2) . . ?
O13 Mn1 O9 79.4(2) . . ?
O1 Mn1 O12 90.5(2) . . ?
O14 Mn1 O12 169.2(2) . . ?
O13 Mn1 O12 95.7(2) . . ?
O9 Mn1 O12 80.2(2) . . ?
O1 Mn1 O3 89.8(2) . . ?
O14 Mn1 O3 112.1(2) . . ?
O13 Mn1 O3 97.6(2) . . ?
O9 Mn1 O3 158.3(2) . . ?
O12 Mn1 O3 78.7(2) . . ?
O1 Mn1 Mn2 75.48(16) . . ?
O14 Mn1 Mn2 155.14(18) . . ?
O13 Mn1 Mn2 113.08(17) . . ?
O9 Mn1 Mn2 112.16(16) . . ?
O12 Mn1 Mn2 34.45(15) . . ?
O3 Mn1 Mn2 48.93(15) . . ?
O12 Mn2 O12 83.3(3) . 2_656 ?
O12 Mn2 O2 97.1(3) . . ?
O12 Mn2 O2 176.9(3) 2_656 . ?
O12 Mn2 O11 166.5(3) . 2_656 ?
O12 Mn2 O11 85.8(2) 2_656 2_656 ?
O2 Mn2 O11 93.3(2) . 2_656 ?
O12 Mn2 O10 95.3(2) . . ?
O12 Mn2 O10 103.3(2) 2_656 . ?
O2 Mn2 O10 79.7(2) . . ?
O11 Mn2 O10 95.1(2) 2_656 . ?
O12 Mn2 O3 80.4(2) . . ?
O12 Mn2 O3 92.8(2) 2_656 . ?
O2 Mn2 O3 84.3(2) . . ?
O11 Mn2 O3 92.1(2) 2_656 . ?
O10 Mn2 O3 162.8(2) . . ?
O12 Mn2 Mn2 41.71(18) . 2_656 ?
O12 Mn2 Mn2 41.58(17) 2_656 2_656 ?
O2 Mn2 Mn2 138.78(19) . 2_656 ?
O11 Mn2 Mn2 126.95(19) 2_656 2_656 ?
O10 Mn2 Mn2 102.45(18) . 2_656 ?
O3 Mn2 Mn2 85.47(16) . 2_656 ?
O12 Mn2 Mn4 119.89(19) . . ?
O12 Mn2 Mn4 44.98(17) 2_656 . ?
O2 Mn2 Mn4 132.90(18) . . ?
O11 Mn2 Mn4 46.79(17) 2_656 . ?
O10 Mn2 Mn4 120.63(17) . . ?
O3 Mn2 Mn4 75.30(15) . . ?
Mn2 Mn2 Mn4 81.90(6) 2_656 . ?
O12 Mn2 Mn1 41.30(17) . . ?
O12 Mn2 Mn1 102.98(17) 2_656 . ?
O2 Mn2 Mn1 75.59(17) . . ?
O11 Mn2 Mn1 135.05(17) 2_656 . ?
O10 Mn2 Mn1 124.27(17) . . ?
O3 Mn2 Mn1 44.11(14) . . ?
Mn2 Mn2 Mn1 69.42(5) 2_656 . ?
Mn4 Mn2 Mn1 112.74(5) . . ?
O7 Mn3 O9 115.6(2) . . ?
O7 Mn3 O6 93.8(2) . 2_656 ?
O9 Mn3 O6 90.5(2) . 2_656 ?
O7 Mn3 O13 95.7(2) . . ?
O9 Mn3 O13 78.5(2) . . ?
O6 Mn3 O13 167.9(2) 2_656 . ?
O7 Mn3 N2 92.5(3) . . ?
O9 Mn3 N2 150.9(3) . . ?
O6 Mn3 N2 95.2(3) 2_656 . ?
O13 Mn3 N2 92.0(2) . . ?
O7 Mn3 O11 162.1(2) . . ?
O9 Mn3 O11 81.6(2) . . ?
O6 Mn3 O11 90.9(2) 2_656 . ?
O13 Mn3 O11 82.4(2) . . ?
N2 Mn3 O11 69.8(2) . . ?
O4 Mn4 O5 93.1(2) . . ?
O4 Mn4 N1 102.5(3) . 2_656 ?
O5 Mn4 N1 90.9(3) . 2_656 ?
O4 Mn4 O12 95.7(2) . 2_656 ?
O5 Mn4 O12 161.7(2) . 2_656 ?
N1 Mn4 O12 102.8(3) 2_656 2_656 ?
O4 Mn4 O9 174.6(2) . 2_656 ?
O5 Mn4 O9 92.1(2) . 2_656 ?
N1 Mn4 O9 76.0(3) 2_656 2_656 ?
O12 Mn4 O9 79.6(2) 2_656 2_656 ?
O4 Mn4 O11 96.7(2) . 2_656 ?
O5 Mn4 O11 91.0(2) . 2_656 ?
N1 Mn4 O11 160.6(2) 2_656 2_656 ?
O12 Mn4 O11 72.1(2) 2_656 2_656 ?
O9 Mn4 O11 84.6(2) 2_656 2_656 ?
O4 Mn4 Mn2 83.60(18) . . ?
O5 Mn4 Mn2 128.63(19) . . ?
N1 Mn4 Mn2 140.0(2) 2_656 . ?
O12 Mn4 Mn2 37.38(16) 2_656 . ?
O9 Mn4 Mn2 94.17(16) 2_656 . ?
O11 Mn4 Mn2 39.35(14) 2_656 . ?
C1 O1 Mn1 126.5(6) . . ?
C1 O2 Mn2 132.8(6) . . ?
C8 O3 Mn1 133.8(5) . . ?
C8 O3 Mn2 123.9(6) . . ?
Mn1 O3 Mn2 87.0(2) . . ?
C8 O4 Mn4 131.4(6) . . ?
C15 O5 Mn4 129.7(6) . . ?
C15 O6 Mn3 129.9(6) . 2_656 ?
C22 O7 Mn3 132.0(6) . . ?
C29 O9 Mn3 122.5(5) . . ?
C29 O9 Mn1 120.1(5) . . ?
Mn3 O9 Mn1 102.0(2) . . ?
C29 O9 Mn4 111.3(5) . 2_656 ?
Mn3 O9 Mn4 96.7(2) . 2_656 ?
Mn1 O9 Mn4 99.6(2) . 2_656 ?
C35 O10 Mn2 121.3(6) . . ?
C42 O11 Mn2 120.6(5) . 2_656 ?
C42 O11 Mn4 123.0(5) . 2_656 ?
Mn2 O11 Mn4 93.9(2) 2_656 2_656 ?
C42 O11 Mn3 103.5(4) . . ?
Mn2 O11 Mn3 124.4(3) 2_656 . ?
Mn4 O11 Mn3 88.1(2) 2_656 . ?
Mn2 O12 Mn2 96.7(3) . 2_656 ?
Mn2 O12 Mn1 104.2(3) . . ?
Mn2 O12 Mn1 115.5(3) 2_656 . ?
Mn2 O12 Mn4 143.0(3) . 2_656 ?
Mn2 O12 Mn4 97.6(2) 2_656 2_656 ?
Mn1 O12 Mn4 99.9(2) . 2_656 ?
C35 O13 Mn1 122.6(5) 2_656 . ?
C35 O13 Mn3 120.5(5) 2_656 . ?
Mn1 O13 Mn3 99.6(2) . . ?
C48 O14 Mn1 128.5(6) . . ?
C48 O14 H14 106.6 . . ?
Mn1 O14 H14 116.1 . . ?
C34 N1 C30 117.6(8) . . ?
C34 N1 Mn4 127.3(7) . 2_656 ?
C30 N1 Mn4 115.0(6) . 2_656 ?
C43 N2 C47 118.5(8) . . ?
C43 N2 Mn3 116.8(6) . . ?
C47 N2 Mn3 124.7(6) . . ?
O1 C1 O2 126.0(9) . . ?
O1 C1 C2 118.2(8) . . ?
O2 C1 C2 115.8(8) . . ?
C3 C2 C7 120.2(9) . . ?
C3 C2 C1 120.7(8) . . ?
C7 C2 C1 119.1(8) . . ?
C2 C3 C4 121.2(9) . . ?
C2 C3 H3A 119.4 . . ?
C4 C3 H3A 119.4 . . ?
C5 C4 C3 120.1(10) . . ?
C5 C4 H4A 120.0 . . ?
C3 C4 H4A 120.0 . . ?
C4 C5 C6 119.2(10) . . ?
C4 C5 H5A 120.4 . . ?
C6 C5 H5A 120.4 . . ?
C7 C6 C5 120.0(9) . . ?
C7 C6 H6A 120.0 . . ?
C5 C6 H6A 120.0 . . ?
C6 C7 C2 119.3(9) . . ?
C6 C7 H7A 120.3 . . ?
C2 C7 H7A 120.3 . . ?
O4 C8 O3 125.5(8) . . ?
O4 C8 C9 117.6(8) . . ?
O3 C8 C9 116.8(8) . . ?
C10 C9 C14 120.6(9) . . ?
C10 C9 C8 120.7(9) . . ?
C14 C9 C8 118.6(8) . . ?
C9 C10 C11 118.9(10) . . ?
C9 C10 H10A 120.5 . . ?
C11 C10 H10A 120.5 . . ?
C10 C11 C12 120.5(10) . . ?
C10 C11 H11A 119.7 . . ?
C12 C11 H11A 119.7 . . ?
C13 C12 C11 120.6(10) . . ?
C13 C12 H12A 119.7 . . ?
C11 C12 H12A 119.7 . . ?
C14 C13 C12 119.0(10) . . ?
C14 C13 H13A 120.5 . . ?
C12 C13 H13A 120.5 . . ?
C13 C14 C9 120.3(9) . . ?
C13 C14 H14A 119.9 . . ?
C9 C14 H14A 119.9 . . ?
O6 C15 O5 127.3(8) . . ?
O6 C15 C16 118.2(8) . . ?
O5 C15 C16 114.5(8) . . ?
C17 C16 C21 119.1(8) . . ?
C17 C16 C15 120.8(8) . . ?
C21 C16 C15 120.0(8) . . ?
C16 C17 C18 120.6(9) . . ?
C16 C17 H17A 119.7 . . ?
C18 C17 H17A 119.7 . . ?
C17 C18 C19 119.4(9) . . ?
C17 C18 H18A 120.3 . . ?
C19 C18 H18A 120.3 . . ?
C20 C19 C18 120.1(9) . . ?
C20 C19 H19A 119.9 . . ?
C18 C19 H19A 119.9 . . ?
C19 C20 C21 120.1(9) . . ?
C19 C20 H20A 119.9 . . ?
C21 C20 H20A 119.9 . . ?
C20 C21 C16 120.5(9) . . ?
C20 C21 H21A 119.7 . . ?
C16 C21 H21A 119.7 . . ?
O8 C22 O7 126.0(9) . . ?
O8 C22 C23 118.6(9) . . ?
O7 C22 C23 115.4(9) . . ?
C24 C23 C28 120.3(9) . . ?
C24 C23 C22 121.0(9) . . ?
C28 C23 C22 118.6(10) . . ?
C23 C24 C25 119.8(10) . . ?
C23 C24 H24A 120.1 . . ?
C25 C24 H24A 120.1 . . ?
C26 C25 C24 120.1(11) . . ?
C26 C25 H25A 119.9 . . ?
C24 C25 H25A 119.9 . . ?
C27 C26 C25 120.8(10) . . ?
C27 C26 H26A 119.6 . . ?
C25 C26 H26A 119.6 . . ?
C26 C27 C28 119.9(10) . . ?
C26 C27 H27A 120.1 . . ?
C28 C27 H27A 120.1 . . ?
C23 C28 C27 119.1(11) . . ?
C23 C28 H28A 120.4 . . ?
C27 C28 H28A 120.4 . . ?
O9 C29 C30 111.4(7) . . ?
O9 C29 H29A 109.3 . . ?
C30 C29 H29A 109.3 . . ?
O9 C29 H29B 109.3 . . ?
C30 C29 H29B 109.3 . . ?
H29A C29 H29B 108.0 . . ?
C31 C30 N1 124.5(9) . . ?
C31 C30 C29 119.6(8) . . ?
N1 C30 C29 115.9(8) . . ?
C30 C31 C32 117.6(9) . . ?
C30 C31 H31A 121.2 . . ?
C32 C31 H31A 121.2 . . ?
C33 C32 C31 119.0(9) . . ?
C33 C32 H32A 120.5 . . ?
C31 C32 H32A 120.5 . . ?
C34 C33 C32 119.0(9) . . ?
C34 C33 H33A 120.5 . . ?
C32 C33 H33A 120.5 . . ?
N1 C34 C33 122.3(10) . . ?
N1 C34 H34A 118.9 . . ?
C33 C34 H34A 118.9 . . ?
O10 C35 O13 124.3(8) . 2_656 ?
O10 C35 C36 118.8(8) . . ?
O13 C35 C36 116.9(8) 2_656 . ?
C37 C36 C41 120.1(9) . . ?
C37 C36 C35 121.1(9) . . ?
C41 C36 C35 118.8(9) . . ?
C36 C37 C38 121.7(11) . . ?
C36 C37 H37A 119.1 . . ?
C38 C37 H37A 119.1 . . ?
C37 C38 C39 117.9(13) . . ?
C37 C38 H38A 121.1 . . ?
C39 C38 H38A 121.1 . . ?
C40 C39 C38 120.8(11) . . ?
C40 C39 H39A 119.6 . . ?
C38 C39 H39A 119.6 . . ?
C39 C40 C41 120.2(11) . . ?
C39 C40 H40A 119.9 . . ?
C41 C40 H40A 119.9 . . ?
C40 C41 C36 119.2(11) . . ?
C40 C41 H41A 120.4 . . ?
C36 C41 H41A 120.4 . . ?
O11 C42 C43 109.0(7) . . ?
O11 C42 H42A 109.9 . . ?
C43 C42 H42A 109.9 . . ?
O11 C42 H42B 109.9 . . ?
C43 C42 H42B 109.9 . . ?
H42A C42 H42B 108.3 . . ?
N2 C43 C44 122.5(9) . . ?
N2 C43 C42 115.9(8) . . ?
C44 C43 C42 121.6(8) . . ?
C45 C44 C43 119.2(9) . . ?
C45 C44 H44A 120.4 . . ?
C43 C44 H44A 120.4 . . ?
C44 C45 C46 118.5(10) . . ?
C44 C45 H45A 120.7 . . ?
C46 C45 H45A 120.7 . . ?
C47 C46 C45 119.3(9) . . ?
C47 C46 H46A 120.3 . . ?
C45 C46 H46A 120.3 . . ?
N2 C47 C46 121.7(9) . . ?
N2 C47 H47A 119.1 . . ?
C46 C47 H47A 119.1 . . ?
O14 C48 H48A 109.5 . . ?
O14 C48 H48B 109.5 . . ?
H48A C48 H48B 109.5 . . ?
O14 C48 H48C 109.5 . . ?
H48A C48 H48C 109.5 . . ?
H48B C48 H48C 109.5 . . ?
O23 Mn5 O17 96.5(2) . . ?
O23 Mn5 O26 119.5(3) . . ?
O17 Mn5 O26 89.8(2) . . ?
O23 Mn5 O16 94.0(2) . . ?
O17 Mn5 O16 166.9(2) . . ?
O26 Mn5 O16 78.2(2) . . ?
O23 Mn5 N3 88.8(3) . . ?
O17 Mn5 N3 94.4(3) . . ?
O26 Mn5 N3 150.7(3) . . ?
O16 Mn5 N3 93.6(2) . . ?
O23 Mn5 O25 157.6(2) . . ?
O17 Mn5 O25 91.0(2) . . ?
O26 Mn5 O25 81.5(2) . . ?
O16 Mn5 O25 82.2(2) . . ?
N3 Mn5 O25 69.5(2) . . ?
O20 Mn6 O18 94.0(2) . . ?
O20 Mn6 O26 174.9(2) . . ?
O18 Mn6 O26 91.1(2) . . ?
O20 Mn6 O27 95.1(2) . 2 ?
O18 Mn6 O27 161.9(2) . 2 ?
O26 Mn6 O27 80.3(2) . 2 ?
O20 Mn6 N4 103.2(3) . . ?
O18 Mn6 N4 90.2(3) . . ?
O26 Mn6 N4 75.7(2) . . ?
O27 Mn6 N4 102.9(2) 2 . ?
O20 Mn6 O25 96.0(2) . . ?
O18 Mn6 O25 91.5(2) . . ?
O26 Mn6 O25 84.9(2) . . ?
O27 Mn6 O25 72.0(2) 2 . ?
N4 Mn6 O25 160.6(3) . . ?
O20 Mn6 Mn7 82.81(16) . . ?
O18 Mn6 Mn7 129.25(18) . . ?
O26 Mn6 Mn7 94.82(16) . . ?
O27 Mn6 Mn7 37.25(15) 2 . ?
N4 Mn6 Mn7 140.0(2) . . ?
O25 Mn6 Mn7 39.32(15) . . ?
O27 Mn7 O27 83.8(3) . 2 ?
O27 Mn7 O25 166.9(3) . . ?
O27 Mn7 O25 85.4(2) 2 . ?
O27 Mn7 O22 96.4(3) . . ?
O27 Mn7 O22 177.7(3) 2 . ?
O25 Mn7 O22 94.1(2) . . ?
O27 Mn7 O15 95.7(2) . . ?
O27 Mn7 O15 102.8(2) 2 . ?
O25 Mn7 O15 94.1(2) . . ?
O22 Mn7 O15 79.5(2) . . ?
O27 Mn7 O19 80.8(2) . . ?
O27 Mn7 O19 93.1(2) 2 . ?
O25 Mn7 O19 92.3(2) . . ?
O22 Mn7 O19 84.6(2) . . ?
O15 Mn7 O19 163.2(2) . . ?
O27 Mn7 Mn7 42.07(18) . 2 ?
O27 Mn7 Mn7 41.77(17) 2 2 ?
O25 Mn7 Mn7 126.77(19) . 2 ?
O22 Mn7 Mn7 138.39(19) . 2 ?
O15 Mn7 Mn7 102.46(18) . 2 ?
O19 Mn7 Mn7 85.95(15) . 2 ?
O27 Mn7 Mn6 120.53(18) . . ?
O27 Mn7 Mn6 44.83(17) 2 . ?
O25 Mn7 Mn6 46.50(17) . . ?
O22 Mn7 Mn6 133.68(18) . . ?
O15 Mn7 Mn6 119.47(18) . . ?
O19 Mn7 Mn6 75.71(15) . . ?
Mn7 Mn7 Mn6 82.09(6) 2 . ?
O27 Mn7 Mn8 41.21(17) . . ?
O27 Mn7 Mn8 103.74(17) 2 . ?
O25 Mn7 Mn8 135.75(18) . . ?
O22 Mn7 Mn8 75.06(18) . . ?
O15 Mn7 Mn8 124.47(17) . . ?
O19 Mn7 Mn8 44.72(15) . . ?
Mn7 Mn7 Mn8 69.88(6) 2 . ?
Mn6 Mn7 Mn8 113.81(5) . . ?
O21 Mn8 O16 171.3(2) . 2 ?
O21 Mn8 O28 88.4(2) . . ?
O16 Mn8 O28 83.6(2) 2 . ?
O21 Mn8 O27 92.1(2) . . ?
O16 Mn8 O27 95.1(2) 2 . ?
O28 Mn8 O27 168.9(2) . . ?
O21 Mn8 O26 97.0(2) . 2 ?
O16 Mn8 O26 79.5(2) 2 2 ?
O28 Mn8 O26 88.4(2) . 2 ?
O27 Mn8 O26 80.5(2) . 2 ?
O21 Mn8 O19 89.1(2) . . ?
O16 Mn8 O19 97.1(2) 2 . ?
O28 Mn8 O19 113.8(2) . . ?
O27 Mn8 O19 77.2(2) . . ?
O26 Mn8 O19 157.1(2) 2 . ?
O21 Mn8 Mn7 76.48(17) . . ?
O16 Mn8 Mn7 112.18(17) 2 . ?
O28 Mn8 Mn7 155.18(18) . . ?
O27 Mn8 Mn7 34.45(15) . . ?
O26 Mn8 Mn7 112.60(16) 2 . ?
O19 Mn8 Mn7 47.47(15) . . ?
C49 O15 Mn7 121.1(6) . . ?
C49 O16 Mn8 124.4(5) . 2 ?
C49 O16 Mn5 118.1(5) . . ?
Mn8 O16 Mn5 100.5(2) 2 . ?
C56 O17 Mn5 131.1(6) . . ?
C56 O18 Mn6 129.2(6) . . ?
C63 O19 Mn8 132.5(5) . . ?
C63 O19 Mn7 123.8(5) . . ?
Mn8 O19 Mn7 87.8(2) . . ?
C63 O20 Mn6 130.4(6) . . ?
C70 O21 Mn8 125.9(6) . . ?
C70 O22 Mn7 133.5(6) . . ?
C77 O23 Mn5 124.2(6) . . ?
C84 O25 Mn7 118.8(5) . . ?
C84 O25 Mn6 123.2(5) . . ?
Mn7 O25 Mn6 94.2(2) . . ?
C84 O25 Mn5 105.0(5) . . ?
Mn7 O25 Mn5 124.5(3) . . ?
Mn6 O25 Mn5 88.1(2) . . ?
C90 O26 Mn5 123.0(5) . . ?
C90 O26 Mn6 111.6(5) . . ?
Mn5 O26 Mn6 97.1(2) . . ?
C90 O26 Mn8 119.9(5) . 2 ?
Mn5 O26 Mn8 101.4(2) . 2 ?
Mn6 O26 Mn8 99.3(2) . 2 ?
Mn7 O27 Mn7 96.2(3) . 2 ?
Mn7 O27 Mn8 104.3(3) . . ?
Mn7 O27 Mn8 116.2(3) 2 . ?
Mn7 O27 Mn6 143.7(3) . 2 ?
Mn7 O27 Mn6 97.9(2) 2 2 ?
Mn8 O27 Mn6 99.1(2) . 2 ?
C96 O28 Mn8 131.1(6) . . ?
C96 O28 H28 100.3 . . ?
Mn8 O28 H28 119.0 . . ?
C89 N3 C85 118.3(9) . . ?
C89 N3 Mn5 125.1(7) . . ?
C85 N3 Mn5 116.6(6) . . ?
C91 N4 C95 118.9(8) . . ?
C91 N4 Mn6 113.0(6) . . ?
C95 N4 Mn6 127.2(7) . . ?
O15 C49 O16 125.0(8) . . ?
O15 C49 C50 120.0(8) . . ?
O16 C49 C50 114.9(8) . . ?
C51 C50 C55 120.1(9) . . ?
C51 C50 C49 120.4(9) . . ?
C55 C50 C49 119.5(9) . . ?
C52 C51 C50 119.5(12) . . ?
C52 C51 H51A 120.2 . . ?
C50 C51 H51A 120.2 . . ?
C51 C52 C53 120.4(12) . . ?
C51 C52 H52A 119.8 . . ?
C53 C52 H52A 119.8 . . ?
C54 C53 C52 120.2(11) . . ?
C54 C53 H53A 119.9 . . ?
C52 C53 H53A 119.9 . . ?
C53 C54 C55 119.9(12) . . ?
C53 C54 H54A 120.1 . . ?
C55 C54 H54A 120.1 . . ?
C54 C55 C50 119.8(11) . . ?
C54 C55 H55A 120.1 . . ?
C50 C55 H55A 120.1 . . ?
O17 C56 O18 126.8(8) . . ?
O17 C56 C57 118.1(8) . . ?
O18 C56 C57 115.1(8) . . ?
C62 C57 C58 120.5(8) . . ?
C62 C57 C56 120.4(8) . . ?
C58 C57 C56 118.9(8) . . ?
C59 C58 C57 119.1(9) . . ?
C59 C58 H58A 120.5 . . ?
C57 C58 H58A 120.5 . . ?
C58 C59 C60 121.2(10) . . ?
C58 C59 H59A 119.4 . . ?
C60 C59 H59A 119.4 . . ?
C59 C60 C61 119.3(9) . . ?
C59 C60 H60A 120.4 . . ?
C61 C60 H60A 120.4 . . ?
C60 C61 C62 120.3(10) . . ?
C60 C61 H61A 119.9 . . ?
C62 C61 H61A 119.9 . . ?
C57 C62 C61 119.7(9) . . ?
C57 C62 H62A 120.2 . . ?
C61 C62 H62A 120.2 . . ?
O20 C63 O19 126.6(8) . . ?
O20 C63 C64 118.1(8) . . ?
O19 C63 C64 115.3(8) . . ?
C65 C64 C69 119.2(8) . . ?
C65 C64 C63 121.6(8) . . ?
C69 C64 C63 119.2(8) . . ?
C66 C65 C64 120.3(10) . . ?
C66 C65 H65A 119.9 . . ?
C64 C65 H65A 119.9 . . ?
C67 C66 C65 119.6(11) . . ?
C67 C66 H66A 120.2 . . ?
C65 C66 H66A 120.2 . . ?
C66 C67 C68 120.3(10) . . ?
C66 C67 H67A 119.8 . . ?
C68 C67 H67A 119.8 . . ?
C69 C68 C67 121.1(10) . . ?
C69 C68 H68A 119.5 . . ?
C67 C68 H68A 119.5 . . ?
C68 C69 C64 119.4(10) . . ?
C68 C69 H69A 120.3 . . ?
C64 C69 H69A 120.3 . . ?
O22 C70 O21 125.7(8) . . ?
O22 C70 C71 117.8(8) . . ?
O21 C70 C71 116.5(8) . . ?
C72 C71 C76 119.9(8) . . ?
C72 C71 C70 122.0(8) . . ?
C76 C71 C70 118.1(8) . . ?
C71 C72 C73 121.4(9) . . ?
C71 C72 H72A 119.3 . . ?
C73 C72 H72A 119.3 . . ?
C72 C73 C74 119.0(10) . . ?
C72 C73 H73A 120.5 . . ?
C74 C73 H73A 120.5 . . ?
C75 C74 C73 120.4(9) . . ?
C75 C74 H74A 119.8 . . ?
C73 C74 H74A 119.8 . . ?
C74 C75 C76 121.0(10) . . ?
C74 C75 H75A 119.5 . . ?
C76 C75 H75A 119.5 . . ?
C75 C76 C71 118.2(9) . . ?
C75 C76 H76A 120.9 . . ?
C71 C76 H76A 120.9 . . ?
O24 C77 O23 124.6(10) . . ?
O24 C77 C78 119.5(9) . . ?
O23 C77 C78 115.9(9) . . ?
C79 C78 C83 119.1(10) . . ?
C79 C78 C77 122.5(10) . . ?
C83 C78 C77 118.3(10) . . ?
C78 C79 C80 121.0(12) . . ?
C78 C79 H79A 119.5 . . ?
C80 C79 H79A 119.5 . . ?
C81 C80 C79 120.1(13) . . ?
C81 C80 H80A 119.9 . . ?
C79 C80 H80A 119.9 . . ?
C80 C81 C82 119.8(12) . . ?
C80 C81 H81A 120.1 . . ?
C82 C81 H81A 120.1 . . ?
C83 C82 C81 120.7(12) . . ?
C83 C82 H82A 119.7 . . ?
C81 C82 H82A 119.7 . . ?
C82 C83 C78 119.1(12) . . ?
C82 C83 H83A 120.4 . . ?
C78 C83 H83A 120.4 . . ?
O25 C84 C85 109.2(7) . . ?
O25 C84 H84A 109.8 . . ?
C85 C84 H84A 109.8 . . ?
O25 C84 H84B 109.8 . . ?
C85 C84 H84B 109.8 . . ?
H84A C84 H84B 108.3 . . ?
N3 C85 C86 122.1(8) . . ?
N3 C85 C84 116.3(8) . . ?
C86 C85 C84 121.6(9) . . ?
C87 C86 C85 117.7(9) . . ?
C87 C86 H86A 121.1 . . ?
C85 C86 H86A 121.1 . . ?
C86 C87 C88 121.2(10) . . ?
C86 C87 H87A 119.4 . . ?
C88 C87 H87A 119.4 . . ?
C87 C88 C89 117.1(9) . . ?
C87 C88 H88A 121.4 . . ?
C89 C88 H88A 121.4 . . ?
N3 C89 C88 123.5(10) . . ?
N3 C89 H89A 118.2 . . ?
C88 C89 H89A 118.2 . . ?
O26 C90 C91 111.8(7) . . ?
O26 C90 H90A 109.3 . . ?
C91 C90 H90A 109.3 . . ?
O26 C90 H90B 109.3 . . ?
C91 C90 H90B 109.3 . . ?
H90A C90 H90B 107.9 . . ?
N4 C91 C92 121.2(9) . . ?
N4 C91 C90 118.0(8) . . ?
C92 C91 C90 120.8(8) . . ?
C93 C92 C91 118.7(9) . . ?
C93 C92 H92A 120.7 . . ?
C91 C92 H92A 120.7 . . ?
C92 C93 C94 119.5(9) . . ?
C92 C93 H93A 120.3 . . ?
C94 C93 H93A 120.3 . . ?
C95 C94 C93 118.3(9) . . ?
C95 C94 H94A 120.8 . . ?
C93 C94 H94A 120.8 . . ?
N4 C95 C94 123.4(9) . . ?
N4 C95 H95A 118.3 . . ?
C94 C95 H95A 118.3 . . ?
O28 C96 H96A 109.5 . . ?
O28 C96 H96B 109.5 . . ?
H96A C96 H96B 109.5 . . ?
O28 C96 H96C 109.5 . . ?
H96A C96 H96C 109.5 . . ?
H96B C96 H96C 109.5 . . ?
Cl1 C97 Cl2 107.9(11) . . ?
Cl1 C97 H97A 110.1 . . ?
Cl2 C97 H97A 110.1 . . ?
Cl1 C97 H97B 110.1 . . ?
Cl2 C97 H97B 110.1 . . ?
H97A C97 H97B 108.4 . . ?

loop_
_geom_bond_atom_site_label_1
_geom_bond_atom_site_label_2
_geom_bond_distance
_geom_bond_site_symmetry_2
_geom_bond_publ_flag
Mn1 O1 2.128(6) . ?
Mn1 O14 2.163(6) . ?
Mn1 O13 2.167(6) . ?
Mn1 O9 2.189(6) . ?
Mn1 O12 2.196(6) . ?
Mn1 O3 2.248(6) . ?
Mn1 Mn2 3.2249(19) . ?
Mn2 O12 1.882(6) . ?
Mn2 O12 1.887(6) 2_656 ?
Mn2 O2 1.954(6) . ?
Mn2 O11 1.957(6) 2_656 ?
Mn2 O10 2.243(6) . ?
Mn2 O3 2.435(6) . ?
Mn2 Mn2 2.817(3) 2_656 ?
Mn2 Mn4 3.0801(19) . ?
Mn3 O7 2.079(6) . ?
Mn3 O9 2.150(6) . ?
Mn3 O6 2.170(6) 2_656 ?
Mn3 O13 2.247(6) . ?
Mn3 N2 2.260(8) . ?
Mn3 O11 2.436(6) . ?
Mn4 O4 2.093(6) . ?
Mn4 O5 2.144(6) . ?
Mn4 N1 2.190(8) 2_656 ?
Mn4 O12 2.197(6) 2_656 ?
Mn4 O9 2.214(6) 2_656 ?
Mn4 O11 2.250(6) 2_656 ?
O1 C1 1.229(10) . ?
O2 C1 1.264(11) . ?
O3 C8 1.298(11) . ?
O4 C8 1.229(11) . ?
O5 C15 1.266(10) . ?
O6 C15 1.240(10) . ?
O6 Mn3 2.170(6) 2_656 ?
O7 C22 1.273(11) . ?
O8 C22 1.251(12) . ?
O9 C29 1.407(10) . ?
O9 Mn4 2.214(6) 2_656 ?
O10 C35 1.261(10) . ?
O11 C42 1.423(10) . ?
O11 Mn2 1.957(6) 2_656 ?
O11 Mn4 2.250(6) 2_656 ?
O12 Mn2 1.887(6) 2_656 ?
O12 Mn4 2.197(6) 2_656 ?
O13 C35 1.285(10) 2_656 ?
O14 C48 1.414(11) . ?
O14 H14 0.9901 . ?
N1 C34 1.339(12) . ?
N1 C30 1.360(11) . ?
N1 Mn4 2.190(8) 2_656 ?
N2 C43 1.341(11) . ?
N2 C47 1.355(12) . ?
C1 C2 1.522(13) . ?
C2 C3 1.348(12) . ?
C2 C7 1.409(13) . ?
C3 C4 1.385(14) . ?
C3 H3A 0.9500 . ?
C4 C5 1.379(14) . ?
C4 H4A 0.9500 . ?
C5 C6 1.411(14) . ?
C5 H5A 0.9500 . ?
C6 C7 1.378(14) . ?
C6 H6A 0.9500 . ?
C7 H7A 0.9500 . ?
C8 C9 1.512(12) . ?
C9 C10 1.387(14) . ?
C9 C14 1.421(14) . ?
C10 C11 1.399(14) . ?
C10 H10A 0.9500 . ?
C11 C12 1.407(16) . ?
C11 H11A 0.9500 . ?
C12 C13 1.396(15) . ?
C12 H12A 0.9500 . ?
C13 C14 1.391(13) . ?
C13 H13A 0.9500 . ?
C14 H14A 0.9500 . ?
C15 C16 1.523(12) . ?
C16 C17 1.381(12) . ?
C16 C21 1.390(12) . ?
C17 C18 1.390(13) . ?
C17 H17A 0.9500 . ?
C18 C19 1.397(13) . ?
C18 H18A 0.9500 . ?
C19 C20 1.370(13) . ?
C19 H19A 0.9500 . ?
C20 C21 1.389(13) . ?
C20 H20A 0.9500 . ?
C21 H21A 0.9500 . ?
C22 C23 1.535(13) . ?
C23 C24 1.380(14) . ?
C23 C28 1.386(14) . ?
C24 C25 1.385(13) . ?
C24 H24A 0.9500 . ?
C25 C26 1.376(16) . ?
C25 H25A 0.9500 . ?
C26 C27 1.362(16) . ?
C26 H26A 0.9500 . ?
C27 C28 1.408(14) . ?
C27 H27A 0.9500 . ?
C28 H28A 0.9500 . ?
C29 C30 1.564(13) . ?
C29 H29A 0.9900 . ?
C29 H29B 0.9900 . ?
C30 C31 1.343(13) . ?
C31 C32 1.405(14) . ?
C31 H31A 0.9500 . ?
C32 C33 1.393(14) . ?
C32 H32A 0.9500 . ?
C33 C34 1.375(14) . ?
C33 H33A 0.9500 . ?
C34 H34A 0.9500 . ?
C35 O13 1.285(10) 2_656 ?
C35 C36 1.519(12) . ?
C36 C37 1.369(14) . ?
C36 C41 1.400(14) . ?
C37 C38 1.379(15) . ?
C37 H37A 0.9500 . ?
C38 C39 1.410(19) . ?
C38 H38A 0.9500 . ?
C39 C40 1.377(18) . ?
C39 H39A 0.9500 . ?
C40 C41 1.384(14) . ?
C40 H40A 0.9500 . ?
C41 H41A 0.9500 . ?
C42 C43 1.518(12) . ?
C42 H42A 0.9900 . ?
C42 H42B 0.9900 . ?
C43 C44 1.388(13) . ?
C44 C45 1.381(14) . ?
C44 H44A 0.9500 . ?
C45 C46 1.393(15) . ?
C45 H45A 0.9500 . ?
C46 C47 1.386(14) . ?
C46 H46A 0.9500 . ?
C47 H47A 0.9500 . ?
C48 H48A 0.9800 . ?
C48 H48B 0.9800 . ?
C48 H48C 0.9800 . ?
Mn5 O23 2.091(7) . ?
Mn5 O17 2.139(6) . ?
Mn5 O26 2.159(6) . ?
Mn5 O16 2.244(6) . ?
Mn5 N3 2.291(8) . ?
Mn5 O25 2.433(6) . ?
Mn6 O20 2.083(6) . ?
Mn6 O18 2.155(6) . ?
Mn6 O26 2.195(6) . ?
Mn6 O27 2.207(6) 2 ?
Mn6 N4 2.219(8) . ?
Mn6 O25 2.255(6) . ?
Mn6 Mn7 3.1009(19) . ?
Mn7 O27 1.884(6) . ?
Mn7 O27 1.895(6) 2 ?
Mn7 O25 1.970(6) . ?
Mn7 O22 1.976(6) . ?
Mn7 O15 2.245(6) . ?
Mn7 O19 2.380(6) . ?
Mn7 Mn7 2.812(3) 2 ?
Mn7 Mn8 3.2270(19) . ?
Mn8 O21 2.101(6) . ?
Mn8 O16 2.141(6) 2 ?
Mn8 O28 2.160(6) . ?
Mn8 O27 2.194(6) . ?
Mn8 O26 2.200(6) 2 ?
Mn8 O19 2.272(6) . ?
O15 C49 1.239(11) . ?
O16 C49 1.284(11) . ?
O16 Mn8 2.141(6) 2 ?
O17 C56 1.251(11) . ?
O18 C56 1.272(10) . ?
O19 C63 1.300(10) . ?
O20 C63 1.236(10) . ?
O21 C70 1.267(11) . ?
O22 C70 1.244(11) . ?
O23 C77 1.296(12) . ?
O24 C77 1.244(12) . ?
O25 C84 1.417(11) . ?
O26 C90 1.412(11) . ?
O26 Mn8 2.200(6) 2 ?
O27 Mn7 1.895(6) 2 ?
O27 Mn6 2.207(6) 2 ?
O28 C96 1.443(11) . ?
O28 H28 0.9899 . ?
N3 C89 1.336(12) . ?
N3 C85 1.341(12) . ?
N4 C91 1.335(12) . ?
N4 C95 1.341(12) . ?
C49 C50 1.512(12) . ?
C50 C51 1.381(14) . ?
C50 C55 1.398(14) . ?
C51 C52 1.374(16) . ?
C51 H51A 0.9500 . ?
C52 C53 1.389(19) . ?
C52 H52A 0.9500 . ?
C53 C54 1.375(18) . ?
C53 H53A 0.9500 . ?
C54 C55 1.379(14) . ?
C54 H54A 0.9500 . ?
C55 H55A 0.9500 . ?
C56 C57 1.519(12) . ?
C57 C62 1.375(13) . ?
C57 C58 1.420(12) . ?
C58 C59 1.382(13) . ?
C58 H58A 0.9500 . ?
C59 C60 1.395(15) . ?
C59 H59A 0.9500 . ?
C60 C61 1.397(15) . ?
C60 H60A 0.9500 . ?
C61 C62 1.409(13) . ?
C61 H61A 0.9500 . ?
C62 H62A 0.9500 . ?
C63 C64 1.520(12) . ?
C64 C65 1.392(13) . ?
C64 C69 1.414(13) . ?
C65 C66 1.386(14) . ?
C65 H65A 0.9500 . ?
C66 C67 1.378(16) . ?
C66 H66A 0.9500 . ?
C67 C68 1.382(16) . ?
C67 H67A 0.9500 . ?
C68 C69 1.361(14) . ?
C68 H68A 0.9500 . ?
C69 H69A 0.9500 . ?
C70 C71 1.514(12) . ?
C71 C72 1.367(13) . ?
C71 C76 1.407(13) . ?
C72 C73 1.372(13) . ?
C72 H72A 0.9500 . ?
C73 C74 1.396(14) . ?
C73 H73A 0.9500 . ?
C74 C75 1.354(15) . ?
C74 H74A 0.9500 . ?
C75 C76 1.397(13) . ?
C75 H75A 0.9500 . ?
C76 H76A 0.9500 . ?
C77 C78 1.498(13) . ?
C78 C79 1.389(14) . ?
C78 C83 1.397(15) . ?
C79 C80 1.394(15) . ?
C79 H79A 0.9500 . ?
C80 C81 1.347(18) . ?
C80 H80A 0.9500 . ?
C81 C82 1.41(2) . ?
C81 H81A 0.9500 . ?
C82 C83 1.387(17) . ?
C82 H82A 0.9500 . ?
C83 H83A 0.9500 . ?
C84 C85 1.518(12) . ?
C84 H84A 0.9900 . ?
C84 H84B 0.9900 . ?
C85 C86 1.402(13) . ?
C86 C87 1.371(13) . ?
C86 H86A 0.9500 . ?
C87 C88 1.376(15) . ?
C87 H87A 0.9500 . ?
C88 C89 1.386(14) . ?
C88 H88A 0.9500 . ?
C89 H89A 0.9500 . ?
C90 C91 1.536(13) . ?
C90 H90A 0.9900 . ?
C90 H90B 0.9900 . ?
C91 C92 1.403(13) . ?
C92 C93 1.377(14) . ?
C92 H92A 0.9500 . ?
C93 C94 1.387(14) . ?
C93 H93A 0.9500 . ?
C94 C95 1.357(14) . ?
C94 H94A 0.9500 . ?
C95 H95A 0.9500 . ?
C96 H96A 0.9800 . ?
C96 H96B 0.9800 . ?
C96 H96C 0.9800 . ?
Cl1 C97 1.756(19) . ?
Cl2 C97 1.797(18) . ?
C97 H97A 0.9900 . ?
C97 H97B 0.9900 . ?
